data_7222032
loop_
_publ_author_name
'Konieczny, K.'
'B\;akowicz, J.'
'Turowska-Tyrk, I.'

_publ_section_title
;
 Structural transformations in crystals induced by radiation and pressure.
 Part 2. The path of a photochemical intramolecular reaction in crystals
 at different pressures
;
_journal_issue 40
_journal_name_full CrystEngComm
_journal_page_first 7693
_journal_paper_doi 10.1039/C5CE01238D
_journal_volume 17
_journal_year 2015
_chemical_formula_sum 'C30 H37 N O3'
_chemical_formula_weight 459.60
_space_group_crystal_system triclinic
_space_group_IT_number 2
_space_group_name_Hall '-P 1'
_space_group_name_H-M_alt 'P -1'
_symmetry_space_group_name_Hall '-P 1'
_symmetry_space_group_name_H-M 'P -1'
_atom_sites_solution_hydrogens geom
_atom_sites_solution_primary direct
_atom_sites_solution_secondary difmap
_audit_creation_method SHELXL-2014/7
_audit_update_record
;
2015-06-25 deposited with the CCDC.
2015-09-03 downloaded from the CCDC.
;
_cell_angle_alpha 89.33(3)
_cell_angle_beta 84.02(4)
_cell_angle_gamma 76.051(18)
_cell_formula_units_Z 2
_cell_length_a 6.0350(15)
_cell_length_b 8.5245(15)
_cell_length_c 25.662(9)
_cell_measurement_pressure 300000
_cell_measurement_reflns_used 491
_cell_measurement_temperature 299(2)
_cell_measurement_theta_max 23.15
_cell_measurement_theta_min 6.68
_cell_volume 1274.2(6)
_computing_cell_refinement 'CrysAlisPro (Agilent Technologies, 2014)'
_computing_data_collection 'CrysAlisPro (Agilent Technologies, 2014)'
_computing_data_reduction 'CrysAlisPro (Agilent Technologies, 2014)'
_computing_molecular_graphics 'ORTEP-3 for Windows (Farrugia, 2012)'
_computing_publication_material 'SHELXL-2014/7 (Sheldrick, 2015)'
_computing_structure_refinement 'SHELXL-2014/7 (Sheldrick, 2015)'
_computing_structure_solution 'SHELXS-2013/1 (Sheldrick, 2008)'
_diffrn_ambient_pressure 300000
_diffrn_ambient_temperature 299(2)
_diffrn_detector_area_resol_mean 15.9718
_diffrn_measured_fraction_theta_full 0.302
_diffrn_measured_fraction_theta_max 0.302
_diffrn_measurement_device_type 'KM4 with Eos CCD'
_diffrn_measurement_method '\w scans'
_diffrn_radiation_monochromator graphite
_diffrn_radiation_source 'fine-focus sealed tube'
_diffrn_radiation_type MoK\a
_diffrn_radiation_wavelength 0.71073
_diffrn_reflns_av_R_equivalents 0.1853
_diffrn_reflns_av_unetI/netI 0.1876
_diffrn_reflns_laue_measured_fraction_full 0.302
_diffrn_reflns_laue_measured_fraction_max 0.302
_diffrn_reflns_limit_h_max 6
_diffrn_reflns_limit_h_min -6
_diffrn_reflns_limit_k_max 9
_diffrn_reflns_limit_k_min -9
_diffrn_reflns_limit_l_max 10
_diffrn_reflns_limit_l_min -10
_diffrn_reflns_number 5396
_diffrn_reflns_point_group_measured_fraction_full 0.302
_diffrn_reflns_point_group_measured_fraction_max 0.302
_diffrn_reflns_theta_full 24.116
_diffrn_reflns_theta_max 24.116
_diffrn_reflns_theta_min 6.804
_exptl_absorpt_coefficient_mu 0.076
_exptl_absorpt_correction_T_max 1.00
_exptl_absorpt_correction_T_min 0.29
_exptl_absorpt_correction_type multi-scan
_exptl_absorpt_process_details 'Scale3 AbsPack (Agilent Technologies, 2014)'
_exptl_crystal_colour colourless
_exptl_crystal_density_diffrn 1.198
_exptl_crystal_description block
_exptl_crystal_F_000 496
_exptl_crystal_size_max 0.22
_exptl_crystal_size_mid 0.20
_exptl_crystal_size_min 0.04
_refine_diff_density_max 0.166
_refine_diff_density_min -0.145
_refine_diff_density_rms 0.037
_refine_ls_extinction_method none
_refine_ls_goodness_of_fit_ref 1.214
_refine_ls_hydrogen_treatment constr
_refine_ls_matrix_type full
_refine_ls_number_parameters 111
_refine_ls_number_reflns 1218
_refine_ls_number_restraints 19
_refine_ls_restrained_S_all 1.216
_refine_ls_R_factor_all 0.2888
_refine_ls_R_factor_gt 0.1362
_refine_ls_shift/su_max 0.000
_refine_ls_shift/su_mean 0.000
_refine_ls_structure_factor_coef Fsqd
_refine_ls_weighting_details 'w=1/[\s^2^(Fo^2^)+(0.2000P)^2^] where P=(Fo^2^+2Fc^2^)/3'
_refine_ls_weighting_scheme calc
_refine_ls_wR_factor_gt 0.3416
_refine_ls_wR_factor_ref 0.4260
_reflns_Friedel_coverage 0.000
_reflns_number_gt 481
_reflns_number_total 1218
_reflns_threshold_expression 'I > 2\s(I)'
_cod_data_source_file c5ce01238d2.cif
_cod_data_source_block 0.3GPa_41%P
_cod_depositor_comments 'Adding full bibliography for 7222028--7222035.cif.'
_cod_database_code 7222032
_shelx_shelxl_version_number 2014/7
_shelx_space_group_comment
;
The symmetry employed for this shelxl refinement is uniquely defined
by the following loop, which should always be used as a source of
symmetry information in preference to the above space-group names.
They are only intended as comments.
;
_shelx_estimated_absorpt_t_min 0.983
_shelx_estimated_absorpt_t_max 0.997

loop_
_space_group_symop_operation_xyz
'x, y, z'
'-x, -y, -z'

loop_
_atom_site_label
_atom_site_type_symbol
_atom_site_fract_x
_atom_site_fract_y
_atom_site_fract_z
_atom_site_U_iso_or_equiv
_atom_site_adp_type
_atom_site_occupancy
_atom_site_site_symmetry_order
_atom_site_calc_flag
_atom_site_refinement_flags_posn
_atom_site_refinement_flags_adp
_atom_site_refinement_flags_occupancy
_atom_site_disorder_assembly
_atom_site_disorder_group
N1 N 0.7763(16) 0.3875(11) 0.5227(11) 0.080(4) Uiso 1 1 d . . . A 1
H1A H 0.7564 0.4539 0.4957 0.120 Uiso 1 1 calc R U . A 1
H1B H 0.6695 0.4260 0.5491 0.120 Uiso 1 1 calc R U . A 1
H1C H 0.9148 0.3802 0.5330 0.120 Uiso 1 1 calc R U . A 1
O1 O 1.203(3) 0.866(2) 0.1970(15) 0.071(7) Uiso 0.59(3) 1 d . U P B 1
O2 O 0.5653(15) 0.4927(10) 0.4022(10) 0.092(3) Uiso 1 1 d . . . B 1
O3 O 0.8409(18) 0.5579(11) 0.4399(12) 0.108(4) Uiso 1 1 d . . . B 1
C6 C 0.8252(17) 0.9618(13) 0.1773(7) 0.092(3) Uiso 1 1 d DG U . B 1
C1 C 0.7767(16) 0.8880(9) 0.1328(7) 0.092(3) Uiso 1 1 d DG U . B 1
C2 C 0.6185(16) 0.9797(12) 0.1021(6) 0.092(3) Uiso 1 1 d DG U . B 1
H2 H 0.5855 0.9320 0.0725 0.110 Uiso 1 1 d G U . B 1
C3 C 0.5083(15) 1.1387(11) 0.1138(7) 0.092(3) Uiso 1 1 d G U . B 1
C4 C 0.5607(16) 1.2077(9) 0.1583(7) 0.092(3) Uiso 1 1 d G U . B 1
H4 H 0.4879 1.3147 0.1668 0.110 Uiso 1 1 d G U . B 1
C5 C 0.7188(19) 1.1216(14) 0.1905(7) 0.092(3) Uiso 1 1 d DG U . B 1
C7 C 1.001(4) 0.851(2) 0.2035(14) 0.062(8) Uiso 0.59(3) 1 d . U P B 1
C8 C 0.9282(15) 0.7694(10) 0.2538(6) 0.075(2) Uiso 1 1 d DG U . B 1
C9 C 1.0960(10) 0.6737(11) 0.2816(7) 0.075(2) Uiso 1 1 d G U . B 1
H9 H 1.2500 0.6576 0.2689 0.090 Uiso 1 1 d G U . B 1
C10 C 1.0360(13) 0.6029(11) 0.3276(7) 0.075(2) Uiso 1 1 d G U . B 1
H10 H 1.1500 0.5417 0.3463 0.090 Uiso 1 1 d G U . B 1
C11 C 0.8069(16) 0.6218(10) 0.3465(6) 0.075(2) Uiso 1 1 d G U . B 1
C12 C 0.6395(10) 0.7138(11) 0.3180(7) 0.075(2) Uiso 1 1 d G U . B 1
H12 H 0.4853 0.7262 0.3299 0.090 Uiso 1 1 d G U . B 1
C13 C 0.6997(13) 0.7873(10) 0.2722(6) 0.075(2) Uiso 1 1 d G U . B 1
H13 H 0.5858 0.8492 0.2537 0.090 Uiso 1 1 d G U . B 1
C14 C 0.745(3) 0.5558(15) 0.3935(15) 0.075(2) Uiso 1 1 d . U . B 1
C15 C 0.881(4) 0.717(2) 0.126(2) 0.058(7) Uiso 0.59(3) 1 d . U P B 1
H15 H 0.9681 0.6775 0.1553 0.070 Uiso 0.59(3) 1 calc R U P B 1
C16 C 1.050(6) 0.686(4) 0.072(3) 0.107(10) Uiso 0.59(3) 1 d . U P B 1
H16A H 1.1185 0.5719 0.0674 0.160 Uiso 0.59(3) 1 calc R U P B 1
H16B H 0.9643 0.7235 0.0428 0.160 Uiso 0.59(3) 1 calc R U P B 1
H16C H 1.1687 0.7425 0.0732 0.160 Uiso 0.59(3) 1 calc R U P B 1
C17 C 0.728(5) 0.603(3) 0.115(3) 0.085(8) Uiso 0.59(3) 1 d . U P B 1
H17A H 0.8195 0.4943 0.1115 0.127 Uiso 0.59(3) 1 calc R U P B 1
H17B H 0.6116 0.6094 0.1444 0.127 Uiso 0.59(3) 1 calc R U P B 1
H17C H 0.6561 0.6345 0.0839 0.127 Uiso 0.59(3) 1 calc R U P B 1
C18 C 0.342(3) 1.2377(18) 0.0819(16) 0.092(5) Uiso 1 1 d . . . B 1
H18 H 0.2669 1.3357 0.1025 0.110 Uiso 1 1 calc R U . B 1
C19 C 0.472(3) 1.2906(19) 0.0337(17) 0.110(6) Uiso 1 1 d . . . B 1
H19A H 0.3648 1.3559 0.0123 0.164 Uiso 1 1 calc R U . B 1
H19B H 0.5737 1.3523 0.0442 0.164 Uiso 1 1 calc R U . B 1
H19C H 0.5594 1.1970 0.0140 0.164 Uiso 1 1 calc R U . B 1
C20 C 0.159(2) 1.1626(16) 0.0685(14) 0.096(5) Uiso 1 1 d . . . B 1
H20A H 0.0579 1.2356 0.0477 0.143 Uiso 1 1 calc R U . B 1
H20B H 0.2259 1.0641 0.0491 0.143 Uiso 1 1 calc R U . B 1
H20C H 0.0732 1.1393 0.1001 0.143 Uiso 1 1 calc R U . B 1
C21 C 0.763(4) 1.197(3) 0.241(2) 0.144(8) Uiso 1 1 d . . . B 1
H21 H 0.8297 1.1027 0.2608 0.173 Uiso 1 1 calc R U . B 1
C22 C 0.958(4) 1.283(3) 0.231(2) 0.198(11) Uiso 1 1 d . . . B 1
H22A H 1.0772 1.2207 0.2065 0.297 Uiso 1 1 calc R U . B 1
H22B H 0.9014 1.3882 0.2172 0.297 Uiso 1 1 calc R U . B 1
H22C H 1.0198 1.2931 0.2635 0.297 Uiso 1 1 calc R U . B 1
C23 C 0.584(4) 1.288(3) 0.277(2) 0.175(9) Uiso 1 1 d . . . B 1
H23A H 0.6510 1.3242 0.3056 0.262 Uiso 1 1 calc R U . B 1
H23B H 0.4982 1.3801 0.2599 0.262 Uiso 1 1 calc R U . B 1
H23C H 0.4843 1.2214 0.2901 0.262 Uiso 1 1 calc R U . B 1
C24 C 0.756(3) 0.2245(17) 0.5068(16) 0.098(5) Uiso 1 1 d . . . A 1
H24A H 0.8711 0.1837 0.4777 0.118 Uiso 1 1 calc R U . A 1
H24B H 0.6063 0.2332 0.4951 0.118 Uiso 1 1 calc R U . A 1
C25 C 0.7888(19) 0.1069(13) 0.5515(8) 0.085(5) Uiso 1 1 d G . . A 1
C26 C 0.9684(18) 0.0873(13) 0.5826(9) 0.085(5) Uiso 1 1 d G . . A 1
H26 H 1.0686 0.1549 0.5781 0.102 Uiso 1 1 d G U . A 1
C27 C 0.9997(19) -0.0315(14) 0.6200(9) 0.113(6) Uiso 1 1 d G . . A 1
H27 H 1.1184 -0.0412 0.6411 0.135 Uiso 1 1 d G U . A 1
C28 C 0.860(2) -0.1339(13) 0.6265(8) 0.111(6) Uiso 1 1 d G . . A 1
H28 H 0.8846 -0.2151 0.6512 0.134 Uiso 1 1 d G U . A 1
C29 C 0.6818(19) -0.1172(14) 0.5963(9) 0.112(6) Uiso 1 1 d G . . A 1
H29 H 0.5851 -0.1873 0.6006 0.135 Uiso 1 1 d G U . A 1
C30 C 0.6456(18) 0.0039(13) 0.5596(8) 0.109(6) Uiso 1 1 d G . . A 1
H30 H 0.5217 0.0159 0.5399 0.131 Uiso 1 1 d G U . A 1
C7P C 0.984(3) 0.816(3) 0.1978(8) 0.109(15) Uiso 0.41(3) 1 d D U P B 2
C15P C 0.958(5) 0.738(2) 0.1427(14) 0.088(13) Uiso 0.41(3) 1 d D U P B 2
C16P C 1.136(6) 0.714(4) 0.0948(19) 0.069(11) Uiso 0.41(3) 1 d D U P B 2
H16D H 1.2185 0.7976 0.0942 0.104 Uiso 0.41(3) 1 calc R U P B 2
H16E H 1.2416 0.6105 0.0964 0.104 Uiso 0.41(3) 1 calc R U P B 2
H16F H 1.0600 0.7194 0.0635 0.104 Uiso 0.41(3) 1 calc R U P B 2
C17P C 0.830(6) 0.607(3) 0.143(3) 0.059(10) Uiso 0.41(3) 1 d D U P B 2
H17D H 0.7179 0.6209 0.1731 0.088 Uiso 0.41(3) 1 calc R U P B 2
H17E H 0.7547 0.6120 0.1117 0.088 Uiso 0.41(3) 1 calc R U P B 2
H17F H 0.9363 0.5032 0.1446 0.088 Uiso 0.41(3) 1 calc R U P B 2
O1P O 1.226(4) 0.810(4) 0.197(2) 0.073(9) Uiso 0.41(3) 1 d D U P B 2

loop_
_atom_type_symbol
_atom_type_description
_atom_type_scat_dispersion_real
_atom_type_scat_dispersion_imag
_atom_type_scat_source
C C 0.0033 0.0016 'International Tables Vol C Tables 4.2.6.8 and 6.1.1.4'
H H 0.0000 0.0000 'International Tables Vol C Tables 4.2.6.8 and 6.1.1.4'
N N 0.0061 0.0033 'International Tables Vol C Tables 4.2.6.8 and 6.1.1.4'
O O 0.0106 0.0060 'International Tables Vol C Tables 4.2.6.8 and 6.1.1.4'

loop_
_geom_angle_atom_site_label_1
_geom_angle_atom_site_label_2
_geom_angle_atom_site_label_3
_geom_angle
C24 N1 H1A 109.5
C24 N1 H1B 109.5
H1A N1 H1B 109.5
C24 N1 H1C 109.5
H1A N1 H1C 109.5
H1B N1 H1C 109.5
C5 C6 C1 121.3
C5 C6 C7 128.0(12)
C1 C6 C7 110.7(13)
C2 C1 C6 117.9
C2 C1 C15 125(2)
C6 C1 C15 116(2)
C3 C2 C1 122.8
C3 C2 H2 118.6
C1 C2 H2 118.6
C2 C3 C4 117.7
C2 C3 C18 123.7(15)
C4 C3 C18 118.6(15)
C3 C4 C5 122.0
C3 C4 H4 118.9
C5 C4 H4 119.1
C6 C5 C4 118.3
C6 C5 C21 120.7(13)
C4 C5 C21 120.9(13)
O1 C7 C6 119(3)
O1 C7 C8 117(2)
C6 C7 C8 118.8(19)
C13 C8 C9 118.9
C13 C8 C7 121.7(10)
C9 C8 C7 119.3(10)
C10 C9 C8 120.6
C10 C9 H9 119.7
C8 C9 H9 119.7
C9 C10 C11 120.6
C9 C10 H10 119.7
C11 C10 H10 119.7
C14 C11 C10 121.1(10)
C14 C11 C12 120.1(10)
C10 C11 C12 118.7
C13 C12 C11 120.7
C13 C12 H12 119.6
C11 C12 H12 119.7
C12 C13 C8 120.4
C12 C13 H13 119.8
C8 C13 H13 119.8
O2 C14 C11 124(2)
O2 C14 O3 109(3)
C11 C14 O3 127.2(15)
C1 C15 C17 118.7(16)
C1 C15 C16 110(3)
C17 C15 C16 99(4)
C1 C15 H15 109.5
C17 C15 H15 109.5
C16 C15 H15 109.5
C15 C16 H16A 109.5
C15 C16 H16B 109.5
H16A C16 H16B 109.5
C15 C16 H16C 109.5
H16A C16 H16C 109.5
H16B C16 H16C 109.5
C15 C17 H17A 109.5
C15 C17 H17B 109.5
H17A C17 H17B 109.5
C15 C17 H17C 109.5
H17A C17 H17C 109.5
H17B C17 H17C 109.5
C3 C18 C20 115.1(13)
C3 C18 C19 108.5(14)
C20 C18 C19 112(3)
C3 C18 H18 106.9
C20 C18 H18 106.9
C19 C18 H18 106.9
C18 C19 H19A 109.5
C18 C19 H19B 109.5
H19A C19 H19B 109.5
C18 C19 H19C 109.5
H19A C19 H19C 109.5
H19B C19 H19C 109.5
C18 C20 H20A 109.5
C18 C20 H20B 109.5
H20A C20 H20B 109.5
C18 C20 H20C 109.5
H20A C20 H20C 109.5
H20B C20 H20C 109.5
C23 C21 C5 124(2)
C23 C21 C22 110(3)
C5 C21 C22 112(4)
C23 C21 H21 102.8
C5 C21 H21 102.8
C22 C21 H21 102.8
C21 C22 H22A 109.5
C21 C22 H22B 109.5
H22A C22 H22B 109.5
C21 C22 H22C 109.5
H22A C22 H22C 109.5
H22B C22 H22C 109.5
C21 C23 H23A 109.5
C21 C23 H23B 109.5
H23A C23 H23B 109.5
C21 C23 H23C 109.5
H23A C23 H23C 109.5
H23B C23 H23C 109.5
N1 C24 C25 112(2)
N1 C24 H24A 109.3
C25 C24 H24A 109.3
N1 C24 H24B 109.3
C25 C24 H24B 109.3
H24A C24 H24B 108.0
C30 C25 C26 117.4
C30 C25 C24 118.9(10)
C26 C25 C24 123.5(9)
C27 C26 C25 120.8
C27 C26 H26 119.7
C25 C26 H26 119.6
C28 C27 C26 120.9
C28 C27 H27 119.5
C26 C27 H27 119.6
C27 C28 C29 119.5
C27 C28 H28 120.2
C29 C28 H28 120.3
C28 C29 C30 120.1
C28 C29 H29 119.9
C30 C29 H29 120.0
C25 C30 C29 121.4
C25 C30 H30 119.3
C29 C30 H30 119.4
O1P C7P C15P 105(3)
C17P C15P C16P 109(3)
C17P C15P C7P 118(4)
C16P C15P C7P 125(3)
C15P C16P H16D 109.5
C15P C16P H16E 109.5
H16D C16P H16E 109.5
C15P C16P H16F 109.5
H16D C16P H16F 109.5
H16E C16P H16F 109.5
C15P C17P H17D 109.5
C15P C17P H17E 109.5
H17D C17P H17E 109.5
C15P C17P H17F 109.5
H17D C17P H17F 109.5
H17E C17P H17F 109.5

loop_
_geom_bond_atom_site_label_1
_geom_bond_atom_site_label_2
_geom_bond_distance
N1 C24 1.49(2)
N1 H1A 0.8900
N1 H1B 0.8900
N1 H1C 0.8900
O1 C7 1.25(2)
O2 C14 1.320(15)
O3 C14 1.38(4)
C6 C5 1.3876
C6 C1 1.3990
C6 C7 1.46(3)
C1 C2 1.3877
C1 C15 1.45(2)
C2 C3 1.3793
C2 H2 0.9285
C3 C4 1.3891
C3 C18 1.46(3)
C4 C5 1.3942
C4 H4 0.9296
C5 C21 1.52(5)
C7 C8 1.53(4)
C8 C13 1.3832
C8 C9 1.3926
C9 C10 1.3758
C9 H9 0.9299
C10 C11 1.3883
C10 H10 0.9299
C11 C14 1.38(3)
C11 C12 1.3885
C12 C13 1.3826
C12 H12 0.9298
C13 H13 0.9299
C15 C17 1.53(4)
C15 C16 1.62(8)
C15 H15 0.9800
C16 H16A 0.9600
C16 H16B 0.9600
C16 H16C 0.9600
C17 H17A 0.9600
C17 H17B 0.9600
C17 H17C 0.9600
C18 C20 1.48(2)
C18 C19 1.52(4)
C18 H18 0.9800
C19 H19A 0.9600
C19 H19B 0.9600
C19 H19C 0.9600
C20 H20A 0.9600
C20 H20B 0.9600
C20 H20C 0.9600
C21 C23 1.43(5)
C21 C22 1.53(3)
C21 H21 0.9800
C22 H22A 0.9600
C22 H22B 0.9600
C22 H22C 0.9600
C23 H23A 0.9600
C23 H23B 0.9600
C23 H23C 0.9600
C24 C25 1.51(3)
C24 H24A 0.9700
C24 H24B 0.9700
C25 C30 1.3733
C25 C26 1.3882
C26 C27 1.3817
C26 H26 0.9290
C27 C28 1.3502
C27 H27 0.9292
C28 C29 1.3676
C28 H28 0.9299
C29 C30 1.3842
C29 H29 0.9290
C30 H30 0.9293
C7P O1P 1.443(10)
C7P C15P 1.607(10)
C15P C17P 1.508(10)
C15P C16P 1.527(10)
C16P H16D 0.9600
C16P H16E 0.9600
C16P H16F 0.9600
C17P H17D 0.9600
C17P H17E 0.9600
C17P H17F 0.9600
